data_4030302
loop_
_publ_author_name
'Achar, Tapas Kumar'
'Mal, Prasenjit'

_publ_section_title
;
 Radical-Induced Metal and Solvent-Free Cross-Coupling Using TBAI-TBHP:
 Oxidative Amidation of Aldehydes and Alcohols with N-Chloramines via C-H
 Activation.
;
_journal_issue 1
_journal_name_full 'The Journal of organic chemistry'
_journal_page_first 666
_journal_paper_doi 10.1021/jo502464n
_journal_volume 80
_journal_year 2014
_chemical_formula_sum 'C17 H19 N O4'
_chemical_formula_weight 301.33
_chemical_name_systematic
; 
 ? 
;
_space_group_IT_number 14
_symmetry_cell_setting monoclinic
_symmetry_space_group_name_Hall '-P 2ybc'
_symmetry_space_group_name_H-M 'P 1 21/c 1'
_atom_sites_solution_hydrogens geom
_atom_sites_solution_primary direct
_atom_sites_solution_secondary difmap
_audit_creation_method SHELXL-97
_cell_angle_alpha 90.00
_cell_angle_beta 95.103(3)
_cell_angle_gamma 90.00
_cell_formula_units_Z 4
_cell_length_a 22.9995(8)
_cell_length_b 5.0912(2)
_cell_length_c 12.9419(5)
_cell_measurement_reflns_used 2189
_cell_measurement_temperature 298(2)
_cell_measurement_theta_max 25.83
_cell_measurement_theta_min 3.16
_cell_volume 1509.43(10)
_computing_cell_refinement 'Bruker SAINT'
_computing_data_collection 'Bruker APEX2'
_computing_data_reduction 'Bruker SAINT'
_computing_molecular_graphics 'Bruker SHELXTL'
_computing_publication_material 'Bruker SHELXTL'
_computing_structure_refinement 'SHELXL-97 (Sheldrick, 1997)'
_computing_structure_solution 'SHELXS-97 (Sheldrick, 1990)'
_diffrn_ambient_temperature 298(2)
_diffrn_measured_fraction_theta_full 0.993
_diffrn_measured_fraction_theta_max 0.993
_diffrn_measurement_device_type 'Bruker APEX-II CCD'
_diffrn_measurement_method '\f and \w scans'
_diffrn_radiation_monochromator graphite
_diffrn_radiation_source 'fine-focus sealed tube'
_diffrn_radiation_type MoK\a
_diffrn_radiation_wavelength 0.71073
_diffrn_reflns_av_R_equivalents 0.0278
_diffrn_reflns_av_sigmaI/netI 0.0267
_diffrn_reflns_limit_h_max 27
_diffrn_reflns_limit_h_min -26
_diffrn_reflns_limit_k_max 6
_diffrn_reflns_limit_k_min -5
_diffrn_reflns_limit_l_max 13
_diffrn_reflns_limit_l_min -15
_diffrn_reflns_number 9186
_diffrn_reflns_theta_full 25.50
_diffrn_reflns_theta_max 25.50
_diffrn_reflns_theta_min 3.21
_diffrn_standards_number 0
_exptl_absorpt_coefficient_mu 0.095
_exptl_absorpt_correction_T_max 1.00
_exptl_absorpt_correction_T_min 0.6659
_exptl_absorpt_correction_type empirical
_exptl_absorpt_process_details Sadabs
_exptl_crystal_colour colorless
_exptl_crystal_density_diffrn 1.326
_exptl_crystal_density_method 'not measured'
_exptl_crystal_description needle
_exptl_crystal_F_000 640
_exptl_crystal_size_max 0.12
_exptl_crystal_size_mid 0.11
_exptl_crystal_size_min 0.09
_refine_diff_density_max 0.130
_refine_diff_density_min -0.194
_refine_diff_density_rms 0.039
_refine_ls_extinction_method none
_refine_ls_goodness_of_fit_ref 1.016
_refine_ls_hydrogen_treatment mixed
_refine_ls_matrix_type full
_refine_ls_number_parameters 206
_refine_ls_number_reflns 2780
_refine_ls_number_restraints 0
_refine_ls_restrained_S_all 1.016
_refine_ls_R_factor_all 0.0576
_refine_ls_R_factor_gt 0.0399
_refine_ls_shift/su_max 0.000
_refine_ls_shift/su_mean 0.000
_refine_ls_structure_factor_coef Fsqd
_refine_ls_weighting_details 'calc w=1/[\s^2^(Fo^2^)+(0.0576P)^2^+0.1501P] where P=(Fo^2^+2Fc^2^)/3'
_refine_ls_weighting_scheme calc
_refine_ls_wR_factor_gt 0.0970
_refine_ls_wR_factor_ref 0.1090
_reflns_number_gt 2041
_reflns_number_total 2780
_reflns_threshold_expression >2sigma(I)
_cod_data_source_file jo502464n_si_003.cif
_cod_data_source_block p-mal-ta487
_cod_depositor_comments
;
The following automatic conversions were performed:

'_symmetry_cell_setting' value 'Monoclinic' changed to 'monoclinic'
according to
/home/saulius/struct/COD-crude-data--automatic-downloads/rss-feeds/ACS/lib/dictionaries/cif_core.dic
dictionary named 'cif_core.dic' version 2.4.2 from 2011-04-26.

Automatic conversion script
Id: cif_fix_values 2935 2014-11-11 08:27:57Z andrius 

 Adding full bibliography for 4030302--4030303.cif.
;
_cod_original_sg_symbol_H-M P2(1)/c
_cod_database_code 4030302

loop_
_symmetry_equiv_pos_as_xyz
'x, y, z'
'-x, y+1/2, -z+1/2'
'-x, -y, -z'
'x, -y-1/2, z-1/2'

loop_
_atom_site_label
_atom_site_type_symbol
_atom_site_fract_x
_atom_site_fract_y
_atom_site_fract_z
_atom_site_U_iso_or_equiv
_atom_site_adp_type
_atom_site_occupancy
_atom_site_symmetry_multiplicity
_atom_site_calc_flag
_atom_site_refinement_flags
O3 O 0.42833(5) 0.3606(2) 0.29032(9) 0.0507(3) Uani 1 1 d .
O4 O 0.33534(5) 0.6468(2) 0.23058(9) 0.0495(3) Uani 1 1 d .
O1 O 0.20734(5) -0.0571(2) 0.48999(9) 0.0536(3) Uani 1 1 d .
O2 O 0.42742(5) 0.0050(2) 0.44258(9) 0.0571(3) Uani 1 1 d .
N1 N 0.18470(6) 0.3700(3) 0.49686(12) 0.0468(4) Uani 1 1 d .
C16 C 0.44050(9) 0.1607(4) 0.21833(16) 0.0642(5) Uani 1 1 d .
H16A H 0.4398 -0.0077 0.2515 0.096 Uiso 1 1 calc R
H16B H 0.4784 0.1900 0.1948 0.096 Uiso 1 1 calc R
H16C H 0.4116 0.1652 0.1601 0.096 Uiso 1 1 calc R
C4 C 0.37806(6) 0.3188(3) 0.33740(12) 0.0395(4) Uani 1 1 d .
C6 C 0.32914(7) 0.4717(3) 0.30852(11) 0.0375(4) Uani 1 1 d .
C5 C 0.27820(6) 0.4362(3) 0.35688(11) 0.0377(4) Uani 1 1 d .
H5 H 0.2457 0.5411 0.3390 0.045 Uiso 1 1 calc R
C1 C 0.27614(6) 0.2426(3) 0.43224(11) 0.0366(3) Uani 1 1 d .
C7 C 0.22016(6) 0.1741(3) 0.47601(12) 0.0382(4) Uani 1 1 d .
C8 C 0.12643(8) 0.3174(3) 0.52721(16) 0.0617(5) Uani 1 1 d .
H8A H 0.1259 0.1433 0.5575 0.074 Uiso 1 1 calc R
H8B H 0.0992 0.3174 0.4655 0.074 Uiso 1 1 calc R
C9 C 0.10595(7) 0.5110(3) 0.60297(13) 0.0447(4) Uani 1 1 d .
C10 C 0.13065(8) 0.5225(4) 0.70399(16) 0.0617(5) Uani 1 1 d .
H10 H 0.1616 0.4119 0.7251 0.074 Uiso 1 1 calc R
C11 C 0.10999(10) 0.6962(4) 0.77414(16) 0.0730(6) Uani 1 1 d .
H11 H 0.1270 0.7019 0.8420 0.088 Uiso 1 1 calc R
C12 C 0.06431(10) 0.8601(4) 0.74373(18) 0.0696(6) Uani 1 1 d .
H12 H 0.0504 0.9774 0.7908 0.084 Uiso 1 1 calc R
C15 C 0.28704(8) 0.8129(3) 0.20020(13) 0.0520(4) Uani 1 1 d .
H15A H 0.2542 0.7074 0.1752 0.078 Uiso 1 1 calc R
H15B H 0.2972 0.9290 0.1462 0.078 Uiso 1 1 calc R
H15C H 0.2772 0.9141 0.2588 0.078 Uiso 1 1 calc R
C13 C 0.03953(8) 0.8503(4) 0.64444(18) 0.0641(5) Uani 1 1 d .
H13 H 0.0085 0.9607 0.6236 0.077 Uiso 1 1 calc R
C14 C 0.06020(7) 0.6781(3) 0.57488(14) 0.0517(4) Uani 1 1 d .
H14 H 0.0429 0.6741 0.5072 0.062 Uiso 1 1 calc R
C2 C 0.32513(7) 0.0910(3) 0.46216(12) 0.0407(4) Uani 1 1 d .
H2 H 0.3234 -0.0381 0.5127 0.049 Uiso 1 1 calc R
C3 C 0.37629(6) 0.1331(3) 0.41654(12) 0.0410(4) Uani 1 1 d .
C17 C 0.42847(8) -0.1925(3) 0.52085(14) 0.0562(5) Uani 1 1 d .
H17A H 0.4169 -0.1172 0.5839 0.084 Uiso 1 1 calc R
H17B H 0.4673 -0.2622 0.5329 0.084 Uiso 1 1 calc R
H17C H 0.4020 -0.3310 0.4984 0.084 Uiso 1 1 calc R
H1 H 0.1941(7) 0.528(4) 0.4904(12) 0.048(5) Uiso 1 1 d .

loop_
_atom_site_aniso_label
_atom_site_aniso_U_11
_atom_site_aniso_U_22
_atom_site_aniso_U_33
_atom_site_aniso_U_23
_atom_site_aniso_U_13
_atom_site_aniso_U_12
O3 0.0415(6) 0.0483(6) 0.0651(8) -0.0057(6) 0.0203(6) -0.0055(5)
O4 0.0526(7) 0.0443(6) 0.0539(7) 0.0110(5) 0.0183(5) 0.0043(5)
O1 0.0535(7) 0.0299(6) 0.0796(8) 0.0035(6) 0.0176(6) -0.0048(5)
O2 0.0401(7) 0.0667(8) 0.0645(7) 0.0150(6) 0.0053(6) 0.0112(6)
N1 0.0447(8) 0.0301(7) 0.0693(10) -0.0035(7) 0.0255(7) -0.0058(6)
C16 0.0631(12) 0.0594(11) 0.0747(13) -0.0044(10) 0.0317(10) 0.0067(9)
C4 0.0360(8) 0.0376(8) 0.0461(9) -0.0060(7) 0.0110(7) -0.0044(6)
C6 0.0447(9) 0.0296(7) 0.0393(8) -0.0021(6) 0.0098(7) -0.0041(6)
C5 0.0387(8) 0.0313(7) 0.0438(8) -0.0040(7) 0.0070(7) 0.0017(6)
C1 0.0416(8) 0.0291(7) 0.0399(8) -0.0048(6) 0.0082(7) -0.0023(6)
C7 0.0417(9) 0.0302(7) 0.0432(8) -0.0011(6) 0.0074(7) -0.0033(6)
C8 0.0478(10) 0.0508(10) 0.0907(14) -0.0152(10) 0.0305(10) -0.0119(8)
C9 0.0351(8) 0.0394(8) 0.0617(10) -0.0003(8) 0.0169(8) -0.0062(7)
C10 0.0455(10) 0.0620(11) 0.0773(13) 0.0047(10) 0.0050(10) 0.0036(8)
C11 0.0739(14) 0.0864(14) 0.0593(12) -0.0092(11) 0.0087(10) -0.0095(12)
C12 0.0713(14) 0.0625(12) 0.0797(15) -0.0146(11) 0.0326(12) -0.0018(10)
C15 0.0623(11) 0.0434(9) 0.0505(10) 0.0066(8) 0.0058(8) 0.0026(8)
C13 0.0513(11) 0.0523(10) 0.0920(16) 0.0094(10) 0.0252(11) 0.0102(9)
C14 0.0428(9) 0.0533(10) 0.0604(11) 0.0063(8) 0.0118(8) -0.0022(8)
C2 0.0448(9) 0.0358(8) 0.0419(8) 0.0027(7) 0.0057(7) -0.0001(7)
C3 0.0365(8) 0.0395(8) 0.0471(9) -0.0036(7) 0.0033(7) 0.0008(6)
C17 0.0528(10) 0.0519(10) 0.0621(11) 0.0065(9) -0.0055(8) 0.0076(8)

loop_
_atom_type_symbol
_atom_type_description
_atom_type_scat_dispersion_real
_atom_type_scat_dispersion_imag
_atom_type_scat_source
C C 0.0033 0.0016 'International Tables Vol C Tables 4.2.6.8 and 6.1.1.4'
H H 0.0000 0.0000 'International Tables Vol C Tables 4.2.6.8 and 6.1.1.4'
N N 0.0061 0.0033 'International Tables Vol C Tables 4.2.6.8 and 6.1.1.4'
O O 0.0106 0.0060 'International Tables Vol C Tables 4.2.6.8 and 6.1.1.4'

loop_
_geom_angle_atom_site_label_1
_geom_angle_atom_site_label_2
_geom_angle_atom_site_label_3
_geom_angle
C4 O3 C16 113.74(12)
C6 O4 C15 117.53(12)
C3 O2 C17 118.27(13)
C7 N1 C8 120.86(13)
C7 N1 H1 122.1(11)
C8 N1 H1 117.0(11)
O3 C16 H16A 109.5
O3 C16 H16B 109.5
H16A C16 H16B 109.5
O3 C16 H16C 109.5
H16A C16 H16C 109.5
H16B C16 H16C 109.5
O3 C4 C6 119.18(13)
O3 C4 C3 120.77(14)
C6 C4 C3 119.99(13)
O4 C6 C5 124.52(14)
O4 C6 C4 115.41(13)
C5 C6 C4 120.05(13)
C6 C5 C1 119.41(14)
C6 C5 H5 120.3
C1 C5 H5 120.3
C5 C1 C2 120.73(13)
C5 C1 C7 121.05(13)
C2 C1 C7 117.97(13)
O1 C7 N1 121.85(14)
O1 C7 C1 120.31(13)
N1 C7 C1 117.82(12)
N1 C8 C9 114.04(14)
N1 C8 H8A 108.7
C9 C8 H8A 108.7
N1 C8 H8B 108.7
C9 C8 H8B 108.7
H8A C8 H8B 107.6
C14 C9 C10 117.69(16)
C14 C9 C8 120.80(17)
C10 C9 C8 121.48(16)
C9 C10 C11 120.89(18)
C9 C10 H10 119.6
C11 C10 H10 119.6
C12 C11 C10 120.0(2)
C12 C11 H11 120.0
C10 C11 H11 120.0
C13 C12 C11 119.66(18)
C13 C12 H12 120.2
C11 C12 H12 120.2
O4 C15 H15A 109.5
O4 C15 H15B 109.5
H15A C15 H15B 109.5
O4 C15 H15C 109.5
H15A C15 H15C 109.5
H15B C15 H15C 109.5
C12 C13 C14 120.21(18)
C12 C13 H13 119.9
C14 C13 H13 119.9
C13 C14 C9 121.54(18)
C13 C14 H14 119.2
C9 C14 H14 119.2
C3 C2 C1 119.66(14)
C3 C2 H2 120.2
C1 C2 H2 120.2
O2 C3 C2 124.81(14)
O2 C3 C4 115.16(13)
C2 C3 C4 120.03(14)
O2 C17 H17A 109.5
O2 C17 H17B 109.5
H17A C17 H17B 109.5
O2 C17 H17C 109.5
H17A C17 H17C 109.5
H17B C17 H17C 109.5

loop_
_geom_bond_atom_site_label_1
_geom_bond_atom_site_label_2
_geom_bond_distance
O3 C4 1.3706(17)
O3 C16 1.424(2)
O4 C6 1.3634(17)
O4 C15 1.4232(19)
O1 C7 1.2310(17)
O2 C3 1.3606(18)
O2 C17 1.426(2)
N1 C7 1.3309(19)
N1 C8 1.455(2)
N1 H1 0.841(19)
C16 H16A 0.9600
C16 H16B 0.9600
C16 H16C 0.9600
C4 C6 1.392(2)
C4 C3 1.397(2)
C6 C5 1.388(2)
C5 C1 1.391(2)
C5 H5 0.9300
C1 C2 1.392(2)
C1 C7 1.493(2)
C8 C9 1.496(2)
C8 H8A 0.9700
C8 H8B 0.9700
C9 C14 1.376(2)
C9 C10 1.380(2)
C10 C11 1.381(3)
C10 H10 0.9300
C11 C12 1.372(3)
C11 H11 0.9300
C12 C13 1.360(3)
C12 H12 0.9300
C15 H15A 0.9600
C15 H15B 0.9600
C15 H15C 0.9600
C13 C14 1.372(3)
C13 H13 0.9300
C14 H14 0.9300
C2 C3 1.380(2)
C2 H2 0.9300
C17 H17A 0.9600
C17 H17B 0.9600
C17 H17C 0.9600
